data_4125718
loop_
_publ_author_name
'Mailman, Aaron'
'Wong, Joanne W. L.'
'Winter, Stephen M.'
'Claridge, Robert C. M.'
'Robertson, Craig M.'
'Assoud, Abdeljalil'
'Yong, Wenjun'
'Steven, Eden'
'Dube, Paul A.'
'Tse, John S.'
'Desgreniers, Serge'
'Secco, Richard A.'
'Oakley, Richard T.'

_publ_section_title
;
 Fine Tuning the Performance of Multiorbital Radical Conductors by
 Substituent Effects.
;
_journal_issue 4
_journal_name_full 'Journal of the American Chemical Society'
_journal_page_first 1625
_journal_page_last 1635
_journal_paper_doi 10.1021/jacs.6b11779
_journal_volume 139
_journal_year 2017
_chemical_formula_moiety 'C6 N3 O3 S4, C2 H3 N'
_chemical_formula_sum 'C8 H3 N4 O3 S4'
_chemical_formula_weight 331.38
_space_group_crystal_system monoclinic
_space_group_IT_number 14
_space_group_name_Hall '-P 2yn'
_space_group_name_H-M_alt 'P 1 21/n 1'
_symmetry_space_group_name_Hall '-P 2yn'
_symmetry_space_group_name_H-M 'P 1 21/n 1'
_atom_sites_solution_hydrogens geom
_audit_creation_date 2016-06-03
_audit_creation_method
;
Olex2 1.2
(compiled 2016.02.19 svn.r3266 for OlexSys, GUI svn.r5155)
;
_cell_angle_alpha 90
_cell_angle_beta 90.2099(7)
_cell_angle_gamma 90
_cell_formula_units_Z 4
_cell_length_a 3.4719(3)
_cell_length_b 30.764(4)
_cell_length_c 11.0663(13)
_cell_measurement_reflns_used 891
_cell_measurement_temperature 100
_cell_measurement_theta_max 25.395
_cell_measurement_theta_min 2.691
_cell_volume 1182.0(2)
_computing_molecular_graphics 'Olex2 (Dolomanov et al., 2009)'
_computing_publication_material 'Olex2 (Dolomanov et al., 2009)'
_computing_structure_refinement 'XL (Sheldrick, 2008)'
_diffrn_ambient_temperature 99.93
_diffrn_measured_fraction_theta_full 0.996
_diffrn_measured_fraction_theta_max 0.987
_diffrn_measurement_device_type 'D8 Venture'
_diffrn_measurement_method '\f and \w scans'
_diffrn_radiation_type MoK\a
_diffrn_radiation_wavelength 0.71073
_diffrn_reflns_av_R_equivalents 0.0589
_diffrn_reflns_av_unetI/netI 0.0353
_diffrn_reflns_Laue_measured_fraction_full 0.996
_diffrn_reflns_Laue_measured_fraction_max 0.987
_diffrn_reflns_limit_h_max 4
_diffrn_reflns_limit_h_min -4
_diffrn_reflns_limit_k_max 38
_diffrn_reflns_limit_k_min -38
_diffrn_reflns_limit_l_max 13
_diffrn_reflns_limit_l_min -13
_diffrn_reflns_number 19168
_diffrn_reflns_point_group_measured_fraction_full 0.996
_diffrn_reflns_point_group_measured_fraction_max 0.987
_diffrn_reflns_theta_full 26.000
_diffrn_reflns_theta_max 26.411
_diffrn_reflns_theta_min 2.267
_diffrn_standards_number 0
_exptl_absorpt_coefficient_mu 0.811
_exptl_absorpt_correction_T_max 0.7454
_exptl_absorpt_correction_T_min 0.6682
_exptl_absorpt_correction_type multi-scan
_exptl_absorpt_process_details
;
SADABS-2014/5 (Bruker,2014/5) was used for absorption correction.
wR2(int) was 0.1073 before and 0.0564 after correction.
The Ratio of minimum to maximum transmission is 0.8964.
The \l/2 correction factor is Not present.
;
_exptl_crystal_colour black
_exptl_crystal_colour_primary black
_exptl_crystal_density_diffrn 1.862
_exptl_crystal_description needle
_exptl_crystal_F_000 668
_exptl_crystal_size_max 0.2
_exptl_crystal_size_mid 0.02
_exptl_crystal_size_min 0.015
_refine_diff_density_max 0.755
_refine_diff_density_min -0.365
_refine_diff_density_rms 0.076
_refine_ls_extinction_method none
_refine_ls_goodness_of_fit_ref 1.043
_refine_ls_hydrogen_treatment constr
_refine_ls_matrix_type full
_refine_ls_number_parameters 173
_refine_ls_number_reflns 2414
_refine_ls_number_restraints 0
_refine_ls_restrained_S_all 1.043
_refine_ls_R_factor_all 0.0534
_refine_ls_R_factor_gt 0.0360
_refine_ls_shift/su_max 0.000
_refine_ls_shift/su_mean 0.000
_refine_ls_structure_factor_coef Fsqd
_refine_ls_weighting_details 'w=1/[\s^2^(Fo^2^)+(0.0330P)^2^+1.5325P] where P=(Fo^2^+2Fc^2^)/3'
_refine_ls_weighting_scheme calc
_refine_ls_wR_factor_gt 0.0757
_refine_ls_wR_factor_ref 0.0818
_reflns_Friedel_coverage 0.000
_reflns_number_gt 1954
_reflns_number_total 2414
_reflns_threshold_expression 'I > 2\s(I)'
_cod_data_source_file ja6b11779_si_002.cif
_cod_data_source_block NO2BBO(MeCN)
_cod_database_code 4125718
_shelx_space_group_comment
;
The symmetry employed for this shelxl refinement is uniquely defined
by the following loop, which should always be used as a source of
symmetry information in preference to the above space-group names.
They are only intended as comments.
;
_olex2_refinement_description
;
1. Fixed Uiso
 At 1.5 times of:
  All C(H,H,H) groups
2.a Idealised Me refined as rotating group:
 C8(H8A,H8B,H8C)
;
_shelx_shelxl_version_number 2014/7
_olex2_exptl_crystal_mounting_method 'mitogen with fomblin'
_olex2_submission_special_instructions 'No special instructions were received'

loop_
_space_group_symop_operation_xyz
'x, y, z'
'-x+1/2, y+1/2, -z+1/2'
'-x, -y, -z'
'x-1/2, -y-1/2, z-1/2'

loop_
_atom_site_label
_atom_site_type_symbol
_atom_site_fract_x
_atom_site_fract_y
_atom_site_fract_z
_atom_site_U_iso_or_equiv
_atom_site_adp_type
_atom_site_occupancy
_atom_site_site_symmetry_order
_atom_site_calc_flag
_atom_site_refinement_flags_posn
_atom_site_disorder_assembly
_atom_site_disorder_group
S4 S 0.85079(19) 0.06458(2) 0.24181(6) 0.01837(17) Uani 1 1 d . . .
S3 S 0.7889(2) 0.04887(2) 0.05962(6) 0.02173(17) Uani 1 1 d . . .
S2 S 1.23981(18) 0.23521(2) 0.35145(5) 0.01628(16) Uani 1 1 d . . .
S1 S 1.28417(19) 0.27839(2) 0.20734(6) 0.01802(17) Uani 1 1 d . . .
O1 O 1.0061(6) 0.18134(6) -0.07281(16) 0.0241(4) Uani 1 1 d . . .
O2 O 1.1525(6) 0.16864(6) 0.48990(17) 0.0259(5) Uani 1 1 d . . .
C3 C 1.0389(7) 0.15035(9) 0.2923(2) 0.0164(5) Uani 1 1 d . . .
N2 N 0.8646(7) 0.09627(7) 0.00144(19) 0.0203(5) Uani 1 1 d . . .
N1 N 1.1920(6) 0.24551(7) 0.09667(19) 0.0177(5) Uani 1 1 d . . .
O3 O 0.9472(6) 0.10268(7) 0.44834(17) 0.0300(5) Uani 1 1 d . . .
C4 C 0.9483(7) 0.11802(8) 0.2063(2) 0.0163(5) Uani 1 1 d . . .
C2 C 1.1249(7) 0.19317(8) 0.2546(2) 0.0151(5) Uani 1 1 d . . .
N3 N 1.0476(6) 0.14003(7) 0.41775(19) 0.0183(5) Uani 1 1 d . . .
C5 C 0.9410(7) 0.12787(9) 0.0807(2) 0.0171(6) Uani 1 1 d . . .
N4 N 0.6288(8) -0.02710(9) 0.2039(3) 0.0380(7) Uani 1 1 d . . .
C1 C 1.1153(7) 0.20467(8) 0.1295(2) 0.0158(5) Uani 1 1 d . . .
C6 C 1.0185(7) 0.17223(8) 0.0354(2) 0.0170(6) Uani 1 1 d . . .
C8 C 0.5357(18) -0.10713(16) 0.2700(4) 0.0928(18) Uani 1 1 d . A 2
H8A H 0.6499 -0.1266 0.2100 0.139 Uiso 1 1 calc GR A 2
H8B H 0.2595 -0.1132 0.2768 0.139 Uiso 1 1 calc GR A 2
H8C H 0.6603 -0.1118 0.3486 0.139 Uiso 1 1 calc GR A 2
C7 C 0.5921(11) -0.06157(13) 0.2321(3) 0.0427(9) Uani 1 1 d . A 2

loop_
_atom_site_aniso_label
_atom_site_aniso_U_11
_atom_site_aniso_U_22
_atom_site_aniso_U_33
_atom_site_aniso_U_23
_atom_site_aniso_U_13
_atom_site_aniso_U_12
S4 0.0182(4) 0.0233(4) 0.0136(3) 0.0008(3) 0.0006(2) 0.0032(3)
S3 0.0276(4) 0.0224(4) 0.0152(3) -0.0029(3) -0.0007(3) 0.0064(3)
S2 0.0166(4) 0.0243(4) 0.0079(3) -0.0010(2) -0.0002(2) 0.0022(3)
S1 0.0215(4) 0.0227(4) 0.0099(3) 0.0000(3) 0.0012(2) 0.0026(3)
O1 0.0361(12) 0.0262(11) 0.0101(9) -0.0008(8) -0.0019(8) 0.0076(9)
O2 0.0359(12) 0.0285(11) 0.0133(10) -0.0012(8) -0.0035(8) -0.0032(9)
C3 0.0127(13) 0.0271(15) 0.0093(12) 0.0014(10) 0.0005(9) 0.0050(10)
N2 0.0243(13) 0.0225(12) 0.0140(11) -0.0029(9) -0.0003(9) 0.0089(9)
N1 0.0196(12) 0.0240(12) 0.0094(10) -0.0009(9) -0.0006(9) 0.0055(9)
O3 0.0414(13) 0.0325(12) 0.0161(10) 0.0049(9) 0.0000(9) -0.0074(10)
C4 0.0123(13) 0.0236(14) 0.0131(13) 0.0004(10) 0.0012(10) 0.0068(10)
C2 0.0109(13) 0.0239(14) 0.0104(12) -0.0009(10) -0.0004(9) 0.0058(10)
N3 0.0201(12) 0.0233(12) 0.0114(11) 0.0013(9) 0.0003(9) 0.0017(9)
C5 0.0152(14) 0.0240(14) 0.0120(13) -0.0022(11) -0.0007(10) 0.0073(11)
N4 0.0414(17) 0.0293(16) 0.0432(17) -0.0086(13) -0.0039(13) -0.0023(13)
C1 0.0126(13) 0.0227(14) 0.0120(12) 0.0015(10) -0.0006(10) 0.0078(10)
C6 0.0184(14) 0.0217(14) 0.0109(13) -0.0015(10) 0.0001(10) 0.0098(11)
C8 0.151(5) 0.070(3) 0.057(3) 0.033(3) -0.008(3) -0.011(3)
C7 0.049(2) 0.056(2) 0.0227(18) -0.0032(16) -0.0063(15) -0.0022(18)

loop_
_atom_type_symbol
_atom_type_description
_atom_type_scat_dispersion_real
_atom_type_scat_dispersion_imag
_atom_type_scat_source
C C 0.0033 0.0016 'International Tables Vol C Tables 4.2.6.8 and 6.1.1.4'
H H 0.0000 0.0000 'International Tables Vol C Tables 4.2.6.8 and 6.1.1.4'
N N 0.0061 0.0033 'International Tables Vol C Tables 4.2.6.8 and 6.1.1.4'
O O 0.0106 0.0060 'International Tables Vol C Tables 4.2.6.8 and 6.1.1.4'
S S 0.1246 0.1234 'International Tables Vol C Tables 4.2.6.8 and 6.1.1.4'

loop_
_geom_angle_atom_site_label_1
_geom_angle_atom_site_label_2
_geom_angle_atom_site_label_3
_geom_angle
C4 S4 S3 91.17(9)
N2 S3 S4 99.20(9)
C2 S2 S1 91.16(9)
N1 S1 S2 99.55(8)
C4 C3 C2 120.3(2)
C4 C3 N3 120.3(2)
C2 C3 N3 119.4(2)
C5 N2 S3 115.33(19)
C1 N1 S1 114.89(18)
C3 C4 S4 124.2(2)
C3 C4 C5 120.8(2)
C5 C4 S4 115.0(2)
C3 C2 S2 124.32(19)
C3 C2 C1 120.8(2)
C1 C2 S2 114.9(2)
O2 N3 C3 118.3(2)
O2 N3 O3 124.0(2)
O3 N3 C3 117.7(2)
N2 C5 C4 119.3(2)
N2 C5 C6 119.1(2)
C4 C5 C6 121.6(2)
N1 C1 C2 119.5(2)
N1 C1 C6 119.2(2)
C2 C1 C6 121.3(2)
O1 C6 C5 122.3(2)
O1 C6 C1 122.6(2)
C5 C6 C1 115.2(2)
H8A C8 H8B 109.5
H8A C8 H8C 109.5
H8B C8 H8C 109.5
C7 C8 H8A 109.5
C7 C8 H8B 109.5
C7 C8 H8C 109.5
N4 C7 C8 178.9(5)

loop_
_geom_bond_atom_site_label_1
_geom_bond_atom_site_label_2
_geom_bond_distance
S4 S3 2.0837(10)
S4 C4 1.724(3)
S3 N2 1.616(2)
S2 S1 2.0817(9)
S2 C2 1.725(3)
S1 N1 1.619(2)
O1 C6 1.231(3)
O2 N3 1.242(3)
C3 C4 1.411(4)
C3 C2 1.414(4)
C3 N3 1.424(3)
N2 C5 1.335(3)
N1 C1 1.335(3)
O3 N3 1.248(3)
C4 C5 1.424(3)
C2 C1 1.429(3)
C5 C6 1.478(4)
N4 C7 1.113(4)
C1 C6 1.480(4)
C8 H8A 0.9800
C8 H8B 0.9800
C8 H8C 0.9800
C8 C7 1.476(6)

loop_
_geom_torsion_atom_site_label_1
_geom_torsion_atom_site_label_2
_geom_torsion_atom_site_label_3
_geom_torsion_atom_site_label_4
_geom_torsion
S4 S3 N2 C5 0.7(2)
S4 C4 C5 N2 -0.4(3)
S4 C4 C5 C6 179.97(19)
S3 S4 C4 C3 -177.8(2)
S3 S4 C4 C5 0.71(18)
S3 N2 C5 C4 -0.3(3)
S3 N2 C5 C6 179.31(18)
S2 S1 N1 C1 1.16(19)
S2 C2 C1 N1 -0.1(3)
S2 C2 C1 C6 -179.56(19)
S1 S2 C2 C3 -178.3(2)
S1 S2 C2 C1 0.72(18)
S1 N1 C1 C2 -0.8(3)
S1 N1 C1 C6 178.62(18)
C3 C4 C5 N2 178.2(2)
C3 C4 C5 C6 -1.4(4)
C3 C2 C1 N1 179.0(2)
C3 C2 C1 C6 -0.5(4)
N2 C5 C6 O1 1.8(4)
N2 C5 C6 C1 -177.7(2)
N1 C1 C6 O1 0.1(4)
N1 C1 C6 C5 179.6(2)
C4 C3 C2 S2 -179.94(19)
C4 C3 C2 C1 1.1(4)
C4 C3 N3 O2 175.5(2)
C4 C3 N3 O3 -4.8(3)
C4 C5 C6 O1 -178.6(2)
C4 C5 C6 C1 1.9(3)
C2 C3 C4 S4 178.33(19)
C2 C3 C4 C5 -0.1(4)
C2 C3 N3 O2 -4.0(3)
C2 C3 N3 O3 175.7(2)
C2 C1 C6 O1 179.6(2)
C2 C1 C6 C5 -1.0(3)
N3 C3 C4 S4 -1.2(3)
N3 C3 C4 C5 -179.6(2)
N3 C3 C2 S2 -0.4(3)
N3 C3 C2 C1 -179.4(2)
